data_1546933
loop_
_publ_author_name
'Shih, Jiun-Le'
'Jansone-Popova, Santa'
'Huynh, Christopher'
'May, Jeremy A.'

_publ_section_title
;
 Synthesis of azasilacyclopentenes and silanols via Huisgen
 cycloaddition-initiated C--H bond insertion cascades
;
_journal_name_full 'Chem. Sci.'
_journal_paper_doi 10.1039/C7SC03130K
_journal_year 2017
_chemical_absolute_configuration ad
_chemical_formula_sum 'C15 H29 N O3 Si'
_chemical_formula_weight 299.48
_chemical_name_systematic
; 
 ? 
;
_space_group_IT_number 19
_symmetry_cell_setting orthorhombic
_symmetry_space_group_name_Hall 'P 2ac 2ab'
_symmetry_space_group_name_H-M 'P 21 21 21'
_atom_sites_solution_hydrogens geom
_atom_sites_solution_primary direct
_atom_sites_solution_secondary difmap
_audit_creation_method SHELXL-97
_audit_update_record
;
2017-07-17 deposited with the CCDC.
2017-08-21 downloaded from the CCDC.
;
_cell_angle_alpha 90.00
_cell_angle_beta 90.00
_cell_angle_gamma 90.00
_cell_formula_units_Z 8
_cell_length_a 9.0924(3)
_cell_length_b 16.5218(6)
_cell_length_c 23.0977(8)
_cell_measurement_reflns_used 7475
_cell_measurement_temperature 123(2)
_cell_measurement_theta_max 66.49
_cell_measurement_theta_min 3.29
_cell_volume 3469.8(2)
_computing_cell_refinement 'SAINT v7.60A (Bruker-Nonius, 2013)'
_computing_data_collection 'APEX2 v2013.4-1 (Bruker-Nonius, 2013)'
_computing_data_reduction 'SAINT v7.60A (Bruker-Nonius, 2013)'
_computing_structure_refinement 'SHELXL v6.12 (G.M. Sheldrick, 2001)'
_computing_structure_solution 'SHELXS v6.12 (G.M. Sheldrick, 2001)'
_diffrn_ambient_temperature 123(2)
_diffrn_detector_area_resol_mean 4K
_diffrn_measured_fraction_theta_full 0.978
_diffrn_measured_fraction_theta_max 0.978
_diffrn_measurement_device_type 'Bruker DUO APEX II CCD'
_diffrn_measurement_method CCD
_diffrn_radiation_monochromator graphite
_diffrn_radiation_source 'Incoatec 30 Watt Cu microsource'
_diffrn_radiation_type CuK\a
_diffrn_radiation_wavelength 1.54178
_diffrn_reflns_av_R_equivalents 0.0259
_diffrn_reflns_av_sigmaI/netI 0.0205
_diffrn_reflns_limit_h_max 10
_diffrn_reflns_limit_h_min -10
_diffrn_reflns_limit_k_max 19
_diffrn_reflns_limit_k_min 0
_diffrn_reflns_limit_l_max 27
_diffrn_reflns_limit_l_min 0
_diffrn_reflns_number 23873
_diffrn_reflns_theta_full 66.49
_diffrn_reflns_theta_max 66.49
_diffrn_reflns_theta_min 3.29
_diffrn_standards_decay_% 0.0
_exptl_absorpt_coefficient_mu 1.250
_exptl_absorpt_correction_T_max 0.7528
_exptl_absorpt_correction_T_min 0.5594
_exptl_absorpt_correction_type empirical
_exptl_absorpt_process_details 'SAINT v7.60A'
_exptl_crystal_colour Colorless
_exptl_crystal_density_diffrn 1.147
_exptl_crystal_density_method 'not measured'
_exptl_crystal_description 'prismatic column'
_exptl_crystal_F_000 1312
_exptl_crystal_size_max 0.45
_exptl_crystal_size_mid 0.20
_exptl_crystal_size_min 0.10
_refine_diff_density_max 0.209
_refine_diff_density_min -0.271
_refine_diff_density_rms 0.036
_refine_ls_abs_structure_details 'Flack H D (1983), Acta Cryst. A39, 876-881'
_refine_ls_abs_structure_Flack 0.021(16)
_refine_ls_extinction_method none
_refine_ls_goodness_of_fit_ref 1.047
_refine_ls_hydrogen_treatment mixed
_refine_ls_matrix_type full
_refine_ls_number_parameters 361
_refine_ls_number_reflns 5917
_refine_ls_number_restraints 6
_refine_ls_restrained_S_all 1.049
_refine_ls_R_factor_all 0.0270
_refine_ls_R_factor_gt 0.0266
_refine_ls_shift/su_max 0.000
_refine_ls_shift/su_mean 0.000
_refine_ls_structure_factor_coef Fsqd
_refine_ls_weighting_details 'calc w=1/[\s^2^(Fo^2^)+(0.0338P)^2^+0.9495P] where P=(Fo^2^+2Fc^2^)/3'
_refine_ls_weighting_scheme calc
_refine_ls_wR_factor_gt 0.0684
_refine_ls_wR_factor_ref 0.0690
_reflns_number_gt 5812
_reflns_number_total 5943
_reflns_threshold_expression >3.99sigma(I)
_cod_data_source_file c7sc03130k2.cif
_cod_data_source_block k1537
_cod_depositor_comments
;
The following automatic conversions were performed:

'_symmetry_cell_setting' value 'Orthorhombic' changed to
'orthorhombic' according to
/home/data/users/saulius/crontab/automatic-downloads/rss-feeds/RSC/lib/dictionaries/cif_core.dic
dictionary named 'cif_core.dic' version 2.4.2 from 2011-04-26.

'_exptl_absorpt_correction_type' value 'Empirical' changed to
'empirical' according to
/home/data/users/saulius/crontab/automatic-downloads/rss-feeds/RSC/lib/dictionaries/cif_core.dic
dictionary named 'cif_core.dic' version 2.4.2 from 2011-04-26.

Automatic conversion script
Id: cif_fix_values 4973 2017-02-22 13:04:09Z antanas 
;
_cod_database_code 1546933

loop_
_symmetry_equiv_pos_as_xyz
'x, y, z'
'-x+1/2, -y, z+1/2'
'-x, y+1/2, -z+1/2'
'x+1/2, -y+1/2, -z'

loop_
_atom_site_label
_atom_site_type_symbol
_atom_site_fract_x
_atom_site_fract_y
_atom_site_fract_z
_atom_site_U_iso_or_equiv
_atom_site_adp_type
_atom_site_occupancy
_atom_site_symmetry_multiplicity
_atom_site_calc_flag
_atom_site_refinement_flags
_atom_site_disorder_assembly
_atom_site_disorder_group
Si1 Si 0.41487(4) 0.81471(2) 0.231864(16) 0.02214(9) Uani 1 1 d . . .
O1 O 0.29080(11) 0.78370(6) 0.28067(4) 0.0232(2) Uani 1 1 d . . .
O2 O 0.13100(11) 0.68123(6) 0.36763(4) 0.0244(2) Uani 1 1 d . . .
O3 O 0.31308(12) 0.66094(7) 0.43114(4) 0.0310(2) Uani 1 1 d . . .
N1 N 0.35619(14) 0.66615(7) 0.33243(5) 0.0214(3) Uani 1 1 d D . .
H1N H 0.4466(11) 0.6745(11) 0.3371(7) 0.026 Uiso 1 1 d D . .
C1 C 0.45180(17) 0.71029(9) 0.19928(6) 0.0251(3) Uani 1 1 d . . .
C2 C 0.31899(17) 0.66325(9) 0.22457(6) 0.0251(3) Uani 1 1 d . . .
H2A H 0.2350 0.6668 0.1974 0.030 Uiso 1 1 calc R . .
H2B H 0.3454 0.6054 0.2289 0.030 Uiso 1 1 calc R . .
C3 C 0.27332(16) 0.69776(8) 0.28384(6) 0.0205(3) Uani 1 1 d . . .
C4 C 0.11492(16) 0.67669(9) 0.30445(6) 0.0229(3) Uani 1 1 d . . .
C5 C 0.27305(17) 0.66904(9) 0.38135(6) 0.0233(3) Uani 1 1 d . . .
C6 C 0.4499(2) 0.70775(11) 0.13297(7) 0.0346(4) Uani 1 1 d . . .
H6A H 0.3588 0.7325 0.1188 0.052 Uiso 1 1 calc R . .
H6B H 0.4550 0.6514 0.1199 0.052 Uiso 1 1 calc R . .
H6C H 0.5345 0.7378 0.1178 0.052 Uiso 1 1 calc R . .
C7 C 0.59754(17) 0.67249(10) 0.21935(6) 0.0287(3) Uani 1 1 d . . .
H7A H 0.6004 0.6712 0.2618 0.043 Uiso 1 1 calc R . .
H7B H 0.6799 0.7050 0.2049 0.043 Uiso 1 1 calc R . .
H7C H 0.6053 0.6172 0.2042 0.043 Uiso 1 1 calc R . .
C8 C -0.00240(17) 0.73604(10) 0.28665(7) 0.0308(4) Uani 1 1 d . . .
H8A H -0.0154 0.7340 0.2446 0.046 Uiso 1 1 calc R . .
H8B H 0.0271 0.7908 0.2981 0.046 Uiso 1 1 calc R . .
H8C H -0.0953 0.7220 0.3057 0.046 Uiso 1 1 calc R . .
C9 C 0.07149(19) 0.58974(10) 0.29079(7) 0.0317(3) Uani 1 1 d . . .
H9A H 0.0566 0.5839 0.2490 0.048 Uiso 1 1 calc R . .
H9B H -0.0199 0.5764 0.3111 0.048 Uiso 1 1 calc R . .
H9C H 0.1498 0.5530 0.3035 0.048 Uiso 1 1 calc R . .
C10 C 0.32412(19) 0.88687(10) 0.17938(7) 0.0307(4) Uani 1 1 d . . .
H10 H 0.3800 0.8828 0.1422 0.037 Uiso 1 1 calc R . .
C11 C 0.1647(2) 0.86128(12) 0.16602(8) 0.0424(4) Uani 1 1 d . . .
H11A H 0.1634 0.8048 0.1530 0.064 Uiso 1 1 calc R . .
H11B H 0.1245 0.8961 0.1355 0.064 Uiso 1 1 calc R . .
H11C H 0.1047 0.8666 0.2011 0.064 Uiso 1 1 calc R . .
C12 C 0.3255(2) 0.97612(11) 0.19687(8) 0.0405(4) Uani 1 1 d . . .
H12A H 0.4273 0.9942 0.2020 0.061 Uiso 1 1 calc R . .
H12B H 0.2717 0.9829 0.2333 0.061 Uiso 1 1 calc R . .
H12C H 0.2783 1.0085 0.1665 0.061 Uiso 1 1 calc R . .
C13 C 0.57841(18) 0.85737(9) 0.27126(7) 0.0284(3) Uani 1 1 d . . .
H13 H 0.6253 0.8107 0.2917 0.034 Uiso 1 1 calc R . .
C14 C 0.5368(2) 0.91858(11) 0.31852(8) 0.0396(4) Uani 1 1 d . . .
H14A H 0.4666 0.8937 0.3453 0.059 Uiso 1 1 calc R . .
H14B H 0.4920 0.9664 0.3006 0.059 Uiso 1 1 calc R . .
H14C H 0.6254 0.9348 0.3398 0.059 Uiso 1 1 calc R . .
C15 C 0.6963(2) 0.89169(11) 0.23041(8) 0.0396(4) Uani 1 1 d . . .
H15A H 0.7251 0.8501 0.2024 0.059 Uiso 1 1 calc R . .
H15B H 0.7825 0.9082 0.2530 0.059 Uiso 1 1 calc R . .
H15C H 0.6566 0.9387 0.2098 0.059 Uiso 1 1 calc R . .
O5 O 0.83954(11) 0.63361(7) 0.41127(4) 0.0249(2) Uani 1 1 d . A .
O6 O 0.65589(12) 0.69385(7) 0.36365(5) 0.0319(3) Uani 1 1 d . . .
N2 N 0.62755(14) 0.64656(8) 0.45705(5) 0.0230(3) Uani 1 1 d D . .
H2N H 0.5353(11) 0.6481(11) 0.4558(8) 0.028 Uiso 1 1 d D . .
C18 C 0.70715(16) 0.58923(8) 0.49266(6) 0.0206(3) Uani 1 1 d D . .
C19 C 0.86539(16) 0.60649(9) 0.47104(6) 0.0230(3) Uani 1 1 d . A .
C20 C 0.70129(17) 0.66102(9) 0.40720(6) 0.0234(3) Uani 1 1 d . . .
C23 C 0.9394(2) 0.67647(10) 0.50235(7) 0.0341(4) Uani 1 1 d . . .
H23A H 0.9646 0.6599 0.5419 0.051 Uiso 1 1 calc R A .
H23B H 0.8722 0.7228 0.5038 0.051 Uiso 1 1 calc R . .
H23C H 1.0292 0.6918 0.4816 0.051 Uiso 1 1 calc R . .
C24 C 0.96364(18) 0.53321(10) 0.46843(8) 0.0343(4) Uani 1 1 d . . .
H24A H 0.9752 0.5106 0.5074 0.051 Uiso 1 1 calc R A .
H24B H 1.0602 0.5489 0.4533 0.051 Uiso 1 1 calc R . .
H24C H 0.9195 0.4925 0.4429 0.051 Uiso 1 1 calc R . .
Si2 Si 0.57026(10) 0.45572(5) 0.52375(3) 0.0201(2) Uiso 0.62 1 d P A 1
O4 O 0.6712(4) 0.50705(17) 0.47614(13) 0.0191(10) Uiso 0.62 1 d PD A 1
C16 C 0.5431(4) 0.5437(2) 0.57599(14) 0.0263(9) Uiso 0.62 1 d PD A 1
C17 C 0.6766(5) 0.5950(3) 0.5579(2) 0.0296(16) Uiso 0.62 1 d PD A 1
H17A H 0.6584 0.6523 0.5683 0.036 Uiso 0.62 1 calc PR A 1
H17B H 0.7644 0.5765 0.5794 0.036 Uiso 0.62 1 calc PR A 1
C21 C 0.4003(3) 0.5920(2) 0.56688(13) 0.0318(7) Uiso 0.62 1 d P A 1
H21A H 0.4076 0.6440 0.5871 0.048 Uiso 0.62 1 calc PR A 1
H21B H 0.3170 0.5612 0.5824 0.048 Uiso 0.62 1 calc PR A 1
H21C H 0.3855 0.6015 0.5254 0.048 Uiso 0.62 1 calc PR A 1
C22 C 0.5555(4) 0.5219(2) 0.64065(15) 0.0351(9) Uiso 0.62 1 d P A 1
H22A H 0.5569 0.5716 0.6638 0.053 Uiso 0.62 1 calc PR A 1
H22B H 0.6465 0.4915 0.6473 0.053 Uiso 0.62 1 calc PR A 1
H22C H 0.4709 0.4887 0.6520 0.053 Uiso 0.62 1 calc PR A 1
C25 C 0.40387(19) 0.40998(14) 0.48664(9) 0.0287(5) Uiso 0.62 1 d PG A 1
H25 H 0.4398 0.3559 0.4733 0.034 Uiso 0.62 1 d PG A 1
C26 C 0.2737(3) 0.39512(17) 0.52785(10) 0.0337(4) Uiso 0.62 1 d PG A 1
H26A H 0.1940 0.3683 0.5067 0.050 Uiso 0.62 1 calc PR A 1
H26B H 0.2386 0.4470 0.5431 0.050 Uiso 0.62 1 calc PR A 1
H26C H 0.3057 0.3606 0.5600 0.050 Uiso 0.62 1 calc PR A 1
C27 C 0.3557(3) 0.45735(17) 0.43285(9) 0.0337(4) Uiso 0.62 1 d PG A 1
H27A H 0.2764 0.4281 0.4132 0.050 Uiso 0.62 1 calc PR A 1
H27B H 0.4395 0.4633 0.4065 0.050 Uiso 0.62 1 calc PR A 1
H27C H 0.3205 0.5110 0.4445 0.050 Uiso 0.62 1 calc PR A 1
C28 C 0.6894(3) 0.37214(11) 0.55347(10) 0.0279(7) Uiso 0.62 1 d PG A 1
H28 H 0.7660 0.3982 0.5783 0.033 Uiso 0.62 1 calc PR A 1
C29 C 0.6049(3) 0.31203(16) 0.59194(10) 0.0333(4) Uiso 0.62 1 d PG A 1
H29A H 0.6719 0.2693 0.6051 0.050 Uiso 0.62 1 calc PR A 1
H29B H 0.5243 0.2879 0.5697 0.050 Uiso 0.62 1 calc PR A 1
H29C H 0.5647 0.3406 0.6256 0.050 Uiso 0.62 1 calc PR A 1
C30 C 0.7702(3) 0.32848(16) 0.50432(10) 0.0333(4) Uiso 0.62 1 d PG A 1
H30A H 0.8342 0.2865 0.5206 0.050 Uiso 0.62 1 calc PR A 1
H30B H 0.8298 0.3675 0.4827 0.050 Uiso 0.62 1 calc PR A 1
H30C H 0.6983 0.3035 0.4783 0.050 Uiso 0.62 1 calc PR A 1
Si2' Si 0.54614(15) 0.47234(9) 0.53142(6) 0.0206(4) Uiso 0.38 1 d P A 2
O4' O 0.6518(6) 0.5122(3) 0.4793(2) 0.026(2) Uiso 0.38 1 d PD A 2
C16' C 0.5583(6) 0.5600(3) 0.5835(2) 0.0203(14) Uiso 0.38 1 d PD A 2
C17' C 0.6965(7) 0.6020(4) 0.5589(3) 0.016(2) Uiso 0.38 1 d PD A 2
H17C H 0.7854 0.5796 0.5778 0.019 Uiso 0.38 1 calc PR A 2
H17D H 0.6922 0.6607 0.5675 0.019 Uiso 0.38 1 calc PR A 2
C21' C 0.4233(5) 0.6160(3) 0.57947(18) 0.0202(8) Uiso 0.38 1 d P A 2
H21D H 0.4403 0.6647 0.6028 0.030 Uiso 0.38 1 calc PR A 2
H21E H 0.3363 0.5875 0.5940 0.030 Uiso 0.38 1 calc PR A 2
H21F H 0.4074 0.6316 0.5390 0.030 Uiso 0.38 1 calc PR A 2
C22' C 0.5856(6) 0.5381(3) 0.6472(2) 0.0249(12) Uiso 0.38 1 d P A 2
H22D H 0.6188 0.5862 0.6683 0.037 Uiso 0.38 1 calc PR A 2
H22E H 0.6612 0.4959 0.6496 0.037 Uiso 0.38 1 calc PR A 2
H22F H 0.4941 0.5181 0.6645 0.037 Uiso 0.38 1 calc PR A 2
C25' C 0.3602(4) 0.4573(2) 0.49907(13) 0.0256(8) Uiso 0.38 1 d PG A 2
H25' H 0.3243 0.5142 0.4949 0.031 Uiso 0.38 1 d PG A 2
C26' C 0.2563(6) 0.4131(3) 0.54067(16) 0.0383(8) Uiso 0.38 1 d PG A 2
H26D H 0.1566 0.4129 0.5246 0.057 Uiso 0.38 1 calc PR A 2
H26E H 0.2559 0.4408 0.5782 0.057 Uiso 0.38 1 calc PR A 2
H26F H 0.2900 0.3572 0.5459 0.057 Uiso 0.38 1 calc PR A 2
C27' C 0.3593(5) 0.4179(3) 0.43871(13) 0.0383(8) Uiso 0.38 1 d PG A 2
H27D H 0.2578 0.4141 0.4246 0.057 Uiso 0.38 1 calc PR A 2
H27E H 0.4019 0.3635 0.4412 0.057 Uiso 0.38 1 calc PR A 2
H27F H 0.4175 0.4509 0.4119 0.057 Uiso 0.38 1 calc PR A 2
C28' C 0.6455(6) 0.37745(18) 0.55829(16) 0.0284(11) Uiso 0.38 1 d PG A 2
H28' H 0.7366 0.3975 0.5779 0.034 Uiso 0.38 1 calc PR A 2
C29' C 0.5639(6) 0.3272(3) 0.60422(17) 0.0378(8) Uiso 0.38 1 d PG A 2
H29D H 0.6348 0.2940 0.6257 0.057 Uiso 0.38 1 calc PR A 2
H29E H 0.4920 0.2919 0.5852 0.057 Uiso 0.38 1 calc PR A 2
H29F H 0.5130 0.3635 0.6311 0.057 Uiso 0.38 1 calc PR A 2
C30' C 0.6994(6) 0.3242(3) 0.50832(15) 0.0378(8) Uiso 0.38 1 d PG A 2
H30D H 0.7718 0.2852 0.5229 0.057 Uiso 0.38 1 calc PR A 2
H30E H 0.7451 0.3582 0.4786 0.057 Uiso 0.38 1 calc PR A 2
H30F H 0.6159 0.2950 0.4915 0.057 Uiso 0.38 1 calc PR A 2

loop_
_atom_site_aniso_label
_atom_site_aniso_U_11
_atom_site_aniso_U_22
_atom_site_aniso_U_33
_atom_site_aniso_U_23
_atom_site_aniso_U_13
_atom_site_aniso_U_12
Si1 0.0212(2) 0.02347(18) 0.02174(18) 0.00477(15) 0.00000(15) -0.00253(15)
O1 0.0243(5) 0.0198(5) 0.0256(5) 0.0012(4) 0.0028(4) -0.0017(4)
O2 0.0179(5) 0.0336(5) 0.0216(5) -0.0023(4) 0.0022(4) -0.0034(4)
O3 0.0237(6) 0.0474(7) 0.0217(5) 0.0030(5) 0.0007(4) -0.0044(5)
N1 0.0151(6) 0.0268(6) 0.0223(6) 0.0036(5) 0.0022(5) -0.0010(5)
C1 0.0243(8) 0.0301(7) 0.0209(7) 0.0002(6) 0.0017(6) -0.0017(6)
C2 0.0233(8) 0.0284(7) 0.0237(7) -0.0016(6) 0.0018(6) -0.0017(6)
C3 0.0197(7) 0.0196(7) 0.0221(7) 0.0009(5) 0.0015(5) -0.0015(5)
C4 0.0208(8) 0.0279(7) 0.0199(7) -0.0019(6) 0.0013(5) -0.0050(6)
C5 0.0195(8) 0.0254(7) 0.0250(7) 0.0001(6) 0.0020(6) -0.0040(6)
C6 0.0345(9) 0.0457(9) 0.0235(7) -0.0014(7) 0.0022(7) -0.0035(7)
C7 0.0259(8) 0.0329(8) 0.0273(7) 0.0007(6) 0.0059(6) 0.0018(6)
C8 0.0190(8) 0.0402(9) 0.0330(8) 0.0041(7) 0.0013(6) -0.0001(7)
C9 0.0274(9) 0.0324(8) 0.0354(8) -0.0063(6) 0.0041(7) -0.0115(7)
C10 0.0290(9) 0.0345(9) 0.0286(7) 0.0091(6) -0.0013(6) -0.0005(7)
C11 0.0362(11) 0.0489(11) 0.0422(10) 0.0145(8) -0.0110(8) -0.0008(8)
C12 0.0402(11) 0.0335(9) 0.0477(10) 0.0109(8) -0.0045(8) 0.0056(8)
C13 0.0281(8) 0.0281(7) 0.0290(7) 0.0077(6) -0.0043(7) -0.0045(6)
C14 0.0435(11) 0.0387(9) 0.0366(9) -0.0021(7) -0.0089(8) -0.0055(8)
C15 0.0292(9) 0.0403(9) 0.0492(10) 0.0112(8) -0.0006(8) -0.0097(7)
O5 0.0164(5) 0.0364(6) 0.0220(5) 0.0031(4) 0.0007(4) -0.0024(4)
O6 0.0230(6) 0.0463(7) 0.0264(5) 0.0151(5) -0.0012(4) -0.0053(5)
N2 0.0180(7) 0.0275(6) 0.0235(6) 0.0061(5) 0.0043(5) 0.0032(5)
C18 0.0203(7) 0.0198(6) 0.0218(7) 0.0017(5) -0.0011(5) 0.0001(6)
C19 0.0223(8) 0.0263(7) 0.0204(6) 0.0013(6) -0.0029(6) -0.0010(6)
C20 0.0181(8) 0.0257(7) 0.0263(7) 0.0032(6) 0.0003(6) -0.0039(6)
C23 0.0333(9) 0.0376(9) 0.0314(8) -0.0013(7) -0.0050(7) -0.0136(7)
C24 0.0221(8) 0.0391(9) 0.0417(9) 0.0012(7) -0.0001(7) 0.0071(7)

loop_
_atom_type_symbol
_atom_type_description
_atom_type_scat_dispersion_real
_atom_type_scat_dispersion_imag
_atom_type_scat_source
C C 0.0181 0.0091 'International Tables Vol C Tables 4.2.6.8 and 6.1.1.4'
H H 0.0000 0.0000 'International Tables Vol C Tables 4.2.6.8 and 6.1.1.4'
N N 0.0311 0.0180 'International Tables Vol C Tables 4.2.6.8 and 6.1.1.4'
O O 0.0492 0.0322 'International Tables Vol C Tables 4.2.6.8 and 6.1.1.4'
Si Si 0.2541 0.3302 'International Tables Vol C Tables 4.2.6.8 and 6.1.1.4'

loop_
_geom_angle_atom_site_label_1
_geom_angle_atom_site_label_2
_geom_angle_atom_site_label_3
_geom_angle
O1 Si1 C13 108.75(6)
O1 Si1 C10 109.31(7)
C13 Si1 C10 114.78(7)
O1 Si1 C1 96.16(6)
C13 Si1 C1 112.94(7)
C10 Si1 C1 113.17(7)
C3 O1 Si1 114.38(9)
C5 O2 C4 108.79(11)
C5 N1 C3 109.98(12)
C6 C1 C7 107.48(13)
C6 C1 C2 110.73(13)
C7 C1 C2 110.76(12)
C6 C1 Si1 114.59(11)
C7 C1 Si1 113.54(10)
C2 C1 Si1 99.62(10)
C3 C2 C1 111.07(12)
O1 C3 N1 109.85(11)
O1 C3 C2 106.98(11)
N1 C3 C2 114.51(12)
O1 C3 C4 109.91(11)
N1 C3 C4 99.42(11)
C2 C3 C4 116.01(12)
O2 C4 C8 107.97(12)
O2 C4 C9 106.26(12)
C8 C4 C9 111.96(13)
O2 C4 C3 101.56(11)
C8 C4 C3 115.23(12)
C9 C4 C3 112.81(12)
O3 C5 O2 121.85(13)
O3 C5 N1 128.07(15)
O2 C5 N1 110.07(12)
C12 C10 C11 108.96(15)
C12 C10 Si1 115.81(12)
C11 C10 Si1 111.47(11)
C14 C13 C15 111.42(14)
C14 C13 Si1 113.35(12)
C15 C13 Si1 113.14(11)
C20 O5 C19 108.60(11)
C20 N2 C18 110.55(12)
O4' C18 N2 106.8(3)
O4 C18 N2 110.54(16)
O4' C18 C17 102.0(3)
O4 C18 C17 106.0(2)
N2 C18 C17 115.2(2)
O4' C18 C17' 108.6(3)
O4 C18 C17' 112.0(3)
N2 C18 C17' 116.2(3)
O4' C18 C19 115.4(3)
O4 C18 C19 107.30(17)
N2 C18 C19 99.24(11)
C17 C18 C19 118.2(2)
C17' C18 C19 110.6(3)
O5 C19 C24 107.60(12)
O5 C19 C23 106.59(12)
C24 C19 C23 111.57(14)
O5 C19 C18 102.14(11)
C24 C19 C18 114.57(13)
C23 C19 C18 113.44(13)
O6 C20 O5 121.85(14)
O6 C20 N2 127.93(15)
O5 C20 N2 110.22(13)
O4 Si2 C28 107.27(14)
O4 Si2 C25 110.15(12)
C28 Si2 C25 109.35(10)
O4 Si2 C16 95.81(14)
C28 Si2 C16 113.74(12)
C25 Si2 C16 119.15(13)
C18 O4 Si2 115.4(2)
C17 C16 C22 109.6(3)
C17 C16 C21 110.0(3)
C22 C16 C21 108.4(3)
C17 C16 Si2 98.4(2)
C22 C16 Si2 115.3(2)
C21 C16 Si2 114.7(2)
C18 C17 C16 112.1(3)
C27 C25 C26 111.3
C27 C25 Si2 113.00(16)
C26 C25 Si2 113.43(17)
C30 C28 C29 111.3
C30 C28 Si2 110.53(17)
C29 C28 Si2 113.34(18)
O4' Si2' C25' 106.5(2)
O4' Si2' C16' 97.1(2)
C25' Si2' C16' 114.3(2)
O4' Si2' C28' 106.5(2)
C25' Si2' C28' 116.66(18)
C16' Si2' C28' 113.25(19)
C18 O4' Si2' 113.8(3)
C22' C16' C21' 109.2(4)
C22' C16' C17' 109.1(5)
C21' C16' C17' 110.9(4)
C22' C16' Si2' 116.1(4)
C21' C16' Si2' 112.1(4)
C17' C16' Si2' 99.1(4)
C16' C17' C18 110.7(5)
C26' C25' C27' 111.3
C26' C25' Si2' 111.8(3)
C27' C25' Si2' 115.1(3)
C30' C28' C29' 111.3
C30' C28' Si2' 112.2(3)
C29' C28' Si2' 116.0(3)

loop_
_geom_bond_atom_site_label_1
_geom_bond_atom_site_label_2
_geom_bond_distance
Si1 O1 1.6751(10)
Si1 C13 1.8804(16)
Si1 C10 1.8899(16)
Si1 C1 1.9119(15)
O1 C3 1.4306(16)
O2 C5 1.3450(19)
O2 C4 1.4684(16)
O3 C5 1.2137(18)
N1 C5 1.3602(19)
N1 C3 1.4492(19)
C1 C6 1.532(2)
C1 C7 1.536(2)
C1 C2 1.550(2)
C2 C3 1.5400(19)
C3 C4 1.556(2)
C4 C8 1.506(2)
C4 C9 1.523(2)
C10 C12 1.529(2)
C10 C11 1.542(2)
C13 C14 1.535(2)
C13 C15 1.537(2)
O5 C20 1.3394(19)
O5 C19 1.4704(17)
O6 C20 1.2152(18)
N2 C20 1.354(2)
N2 C18 1.4484(18)
C18 O4' 1.403(5)
C18 O4 1.448(3)
C18 C17 1.534(5)
C18 C17' 1.547(6)
C18 C19 1.549(2)
C19 C24 1.506(2)
C19 C23 1.521(2)
Si2 O4 1.664(3)
Si2 C28 1.885(3)
Si2 C25 1.896(2)
Si2 C16 1.905(4)
C16 C17 1.539(5)
C16 C22 1.540(5)
C16 C21 1.539(4)
C25 C27 1.5322
C25 C26 1.5383
C28 C30 1.5324
C28 C29 1.5383
Si2' O4' 1.675(6)
Si2' C25' 1.866(4)
Si2' C16' 1.886(6)
Si2' C28' 1.913(5)
C16' C22' 1.536(7)
C16' C21' 1.540(6)
C16' C17' 1.545(7)
C25' C26' 1.5322
C25' C27' 1.5385
C28' C30' 1.5322
C28' C29' 1.5382

loop_
_geom_hbond_atom_site_label_D
_geom_hbond_atom_site_label_H
_geom_hbond_atom_site_label_A
_geom_hbond_distance_DH
_geom_hbond_distance_HA
_geom_hbond_distance_DA
_geom_hbond_angle_DHA
N1 H1N O6 0.840(9) 2.025(10) 2.8557(17) 169.7(17)
N2 H2N O3 0.839(9) 2.111(10) 2.9309(17) 165.6(17)

loop_
_geom_torsion_atom_site_label_1
_geom_torsion_atom_site_label_2
_geom_torsion_atom_site_label_3
_geom_torsion_atom_site_label_4
_geom_torsion
C13 Si1 O1 C3 -110.53(10)
C10 Si1 O1 C3 123.46(10)
C1 Si1 O1 C3 6.26(10)
O1 Si1 C1 C6 132.60(12)
C13 Si1 C1 C6 -114.02(12)
C10 Si1 C1 C6 18.53(14)
O1 Si1 C1 C7 -103.36(11)
C13 Si1 C1 C7 10.02(12)
C10 Si1 C1 C7 142.57(10)
O1 Si1 C1 C2 14.41(10)
C13 Si1 C1 C2 127.79(9)
C10 Si1 C1 C2 -99.66(10)
C6 C1 C2 C3 -151.69(13)
C7 C1 C2 C3 89.18(14)
Si1 C1 C2 C3 -30.66(13)
Si1 O1 C3 N1 99.48(11)
Si1 O1 C3 C2 -25.36(14)
Si1 O1 C3 C4 -152.11(9)
C5 N1 C3 O1 86.98(14)
C5 N1 C3 C2 -152.64(12)
C5 N1 C3 C4 -28.29(14)
C1 C2 C3 O1 37.48(16)
C1 C2 C3 N1 -84.48(15)
C1 C2 C3 C4 160.52(12)
C5 O2 C4 C8 -145.54(12)
C5 O2 C4 C9 94.19(14)
C5 O2 C4 C3 -23.96(14)
O1 C3 C4 O2 -85.07(13)
N1 C3 C4 O2 30.16(13)
C2 C3 C4 O2 153.44(11)
O1 C3 C4 C8 31.32(17)
N1 C3 C4 C8 146.55(12)
C2 C3 C4 C8 -90.17(16)
O1 C3 C4 C9 161.60(12)
N1 C3 C4 C9 -83.17(14)
C2 C3 C4 C9 40.11(17)
C4 O2 C5 O3 -171.78(14)
C4 O2 C5 N1 7.10(16)
C3 N1 C5 O3 -166.29(15)
C3 N1 C5 O2 14.93(16)
O1 Si1 C10 C12 88.55(14)
C13 Si1 C10 C12 -33.92(16)
C1 Si1 C10 C12 -165.57(13)
O1 Si1 C10 C11 -36.77(14)
C13 Si1 C10 C11 -159.24(12)
C1 Si1 C10 C11 69.11(14)
O1 Si1 C13 C14 -49.01(12)
C10 Si1 C13 C14 73.76(13)
C1 Si1 C13 C14 -154.48(11)
O1 Si1 C13 C15 -177.11(11)
C10 Si1 C13 C15 -54.33(14)
C1 Si1 C13 C15 77.43(12)
C20 N2 C18 O4' -93.1(3)
C20 N2 C18 O4 -85.43(19)
C20 N2 C18 C17 154.4(2)
C20 N2 C18 C17' 145.5(3)
C20 N2 C18 C19 27.07(15)
C20 O5 C19 C24 143.84(13)
C20 O5 C19 C23 -96.36(14)
C20 O5 C19 C18 22.88(14)
O4' C18 C19 O5 84.9(3)
O4 C18 C19 O5 86.30(17)
N2 C18 C19 O5 -28.72(13)
C17 C18 C19 O5 -154.0(2)
C17' C18 C19 O5 -151.3(3)
O4' C18 C19 C24 -31.1(3)
O4 C18 C19 C24 -29.7(2)
N2 C18 C19 C24 -144.72(13)
C17 C18 C19 C24 90.0(3)
C17' C18 C19 C24 92.7(3)
O4' C18 C19 C23 -160.8(3)
O4 C18 C19 C23 -159.39(17)
N2 C18 C19 C23 85.58(14)
C17 C18 C19 C23 -39.7(3)
C17' C18 C19 C23 -37.0(3)
C19 O5 C20 O6 173.18(14)
C19 O5 C20 N2 -6.65(15)
C18 N2 C20 O6 165.82(15)
C18 N2 C20 O5 -14.37(16)
O4' C18 O4 Si2 -46(2)
N2 C18 O4 Si2 -109.51(19)
C17 C18 O4 Si2 16.0(3)
C17' C18 O4 Si2 21.7(4)
C19 C18 O4 Si2 143.25(17)
C28 Si2 O4 C18 -112.8(2)
C25 Si2 O4 C18 128.3(2)
C16 Si2 O4 C18 4.3(2)
O4 Si2 C16 C17 -22.3(3)
C28 Si2 C16 C17 89.4(2)
C25 Si2 C16 C17 -139.3(2)
O4 Si2 C16 C22 -138.7(3)
C28 Si2 C16 C22 -26.9(3)
C25 Si2 C16 C22 104.3(3)
O4 Si2 C16 C21 94.3(2)
C28 Si2 C16 C21 -153.9(2)
C25 Si2 C16 C21 -22.6(3)
O4' C18 C17 C16 -27.9(4)
O4 C18 C17 C16 -35.3(4)
N2 C18 C17 C16 87.3(3)
C17' C18 C17 C16 -174(3)
C19 C18 C17 C16 -155.6(3)
C22 C16 C17 C18 156.1(3)
C21 C16 C17 C18 -84.9(4)
Si2 C16 C17 C18 35.4(4)
O4 Si2 C25 C27 -26.5(2)
C28 Si2 C25 C27 -144.19(15)
C16 Si2 C25 C27 82.61(19)
O4 Si2 C25 C26 -154.46(18)
C28 Si2 C25 C26 87.89(16)
C16 Si2 C25 C26 -45.3(2)
O4 Si2 C28 C30 -46.30(19)
C25 Si2 C28 C30 73.14(17)
C16 Si2 C28 C30 -150.93(17)
O4 Si2 C28 C29 -172.05(17)
C25 Si2 C28 C29 -52.61(18)
C16 Si2 C28 C29 83.32(19)
O4 C18 O4' Si2' 134(3)
N2 C18 O4' Si2' -107.4(3)
C17 C18 O4' Si2' 13.8(4)
C17' C18 O4' Si2' 18.6(5)
C19 C18 O4' Si2' 143.4(3)
C25' Si2' O4' C18 118.6(3)
C16' Si2' O4' C18 0.6(4)
C28' Si2' O4' C18 -116.2(3)
O4' Si2' C16' C22' -135.4(4)
C25' Si2' C16' C22' 112.8(4)
C28' Si2' C16' C22' -24.0(4)
O4' Si2' C16' C21' 98.2(3)
C25' Si2' C16' C21' -13.6(4)
C28' Si2' C16' C21' -150.4(3)
O4' Si2' C16' C17' -18.8(4)
C25' Si2' C16' C17' -130.6(3)
C28' Si2' C16' C17' 92.6(4)
C22' C16' C17' C18 153.3(4)
C21' C16' C17' C18 -86.5(5)
Si2' C16' C17' C18 31.5(5)
O4' C18 C17' C16' -34.4(5)
O4 C18 C17' C16' -42.4(5)
N2 C18 C17' C16' 85.9(4)
C17 C18 C17' C16' 1(3)
C19 C18 C17' C16' -162.0(3)
O4' Si2' C25' C26' 174.3(3)
C16' Si2' C25' C26' -79.8(3)
C28' Si2' C25' C26' 55.6(3)
O4' Si2' C25' C27' 46.0(3)
C16' Si2' C25' C27' 152.0(3)
C28' Si2' C25' C27' -72.7(3)
O4' Si2' C28' C30' -46.9(4)
C25' Si2' C28' C30' 71.8(3)
C16' Si2' C28' C30' -152.4(3)
O4' Si2' C28' C29' -176.4(3)
C25' Si2' C28' C29' -57.6(3)
C16' Si2' C28' C29' 78.1(3)
